data_2203662
loop_
_publ_author_name
'Yaz\?ic\?i, Serap'
'I\,s\?ik, \,Samil'
'A\<gar, Erbil'
'Alpay Karao\<glu, \,Seng\"ul'
'Bekircan, Olcay'
'Kolayl\?i, Sevgi'
'\,Senel, \,Ismet '
'Orhan B\"uy\"ukg\"ung\"or'

_publ_section_title
;
 1-Methyl-3,5-diphenyl-1<i>H</i>-1,2,4-triazole
;
_journal_issue 5
_journal_name_full 'Acta Crystallographica Section E'
_journal_page_first o815
_journal_page_last o816
_journal_paper_doi 10.1107/S160053680400861X
_journal_volume 60
_journal_year 2004
_chemical_formula_iupac 'C15 H13 N3'
_chemical_formula_moiety 'C15 H13 N3'
_chemical_formula_sum 'C15 H13 N3'
_chemical_formula_weight 235.28
_chemical_name_systematic
;
3,5-Diphenyl-1-methyl-1H-1,2,4-triazole
;
_space_group_IT_number 2
_symmetry_cell_setting triclinic
_symmetry_space_group_name_Hall '-P 1'
_symmetry_space_group_name_H-M 'P -1'
_atom_sites_solution_hydrogens geom
_atom_sites_solution_primary direct
_atom_sites_solution_secondary difmap
_cell_angle_alpha 86.954(14)
_cell_angle_beta 85.952(14)
_cell_angle_gamma 82.653(13)
_cell_formula_units_Z 4
_cell_length_a 7.0796(12)
_cell_length_b 7.0238(11)
_cell_length_c 25.238(4)
_cell_measurement_reflns_used 7029
_cell_measurement_temperature 293
_cell_measurement_theta_max 22.0
_cell_measurement_theta_min 1.6
_cell_volume 1240.3(3)
_computing_cell_refinement X-AREA
_computing_data_collection 'X-AREA (Stoe & Cie, 2002)'
_computing_data_reduction 'X-RED (Stoe & Cie, 2002)'
_computing_molecular_graphics 'ORTEP-3 for Windows (Farrugia, 1997)'
_computing_publication_material 'WinGX (Farrugia, 1999)'
_computing_structure_refinement 'SHELXL97 (Sheldrick, 1997)'
_computing_structure_solution 'SHELXS97 (Sheldrick, 1997)'
_diffrn_ambient_temperature 293(2)
_diffrn_detector_area_resol_mean 6.67
_diffrn_measured_fraction_theta_full 0.993
_diffrn_measured_fraction_theta_max 0.993
_diffrn_measurement_device_type 'Stoe IPDS-2'
_diffrn_measurement_method '\w rotation'
_diffrn_radiation_monochromator graphite
_diffrn_radiation_source 'fine-focus sealed tube'
_diffrn_radiation_type MoK\a
_diffrn_radiation_wavelength 0.71073
_diffrn_reflns_av_R_equivalents 0.088
_diffrn_reflns_av_sigmaI/netI 0.112
_diffrn_reflns_limit_h_max 8
_diffrn_reflns_limit_h_min -8
_diffrn_reflns_limit_k_max 8
_diffrn_reflns_limit_k_min -7
_diffrn_reflns_limit_l_max 30
_diffrn_reflns_limit_l_min -30
_diffrn_reflns_number 17588
_diffrn_reflns_theta_full 26.0
_diffrn_reflns_theta_max 26.0
_diffrn_reflns_theta_min 1.6
_diffrn_standards_number 0
_exptl_absorpt_coefficient_mu 0.077
_exptl_absorpt_correction_T_max 0.993
_exptl_absorpt_correction_T_min 0.975
_exptl_absorpt_correction_type integration
_exptl_absorpt_process_details numerical
_exptl_crystal_colour colourless
_exptl_crystal_density_diffrn 1.260
_exptl_crystal_density_method 'not measured'
_exptl_crystal_description prismatic
_exptl_crystal_F_000 496
_exptl_crystal_size_max 0.32
_exptl_crystal_size_mid 0.22
_exptl_crystal_size_min 0.08
_refine_diff_density_max 0.19
_refine_diff_density_min -0.19
_refine_ls_extinction_coef 0.030(2)
_refine_ls_extinction_expression Fc^*^=kFc[1+0.001xFc^2^\l^3^/sin(2\q)]^-1/4^
_refine_ls_extinction_method SHELXL97
_refine_ls_goodness_of_fit_ref 0.72
_refine_ls_hydrogen_treatment mixed
_refine_ls_matrix_type full
_refine_ls_number_parameters 326
_refine_ls_number_reflns 4846
_refine_ls_number_restraints 0
_refine_ls_restrained_S_all 0.72
_refine_ls_R_factor_all 0.158
_refine_ls_R_factor_gt 0.051
_refine_ls_shift/su_max 0.001
_refine_ls_shift/su_mean 0.000
_refine_ls_structure_factor_coef Fsqd
_refine_ls_weighting_details 'calc w = 1/[\s^2^(Fo^2^)+(0.0647P)^2^] where P = (Fo^2^+2Fc^2^)/3'
_refine_ls_weighting_scheme calc
_refine_ls_wR_factor_gt 0.115
_refine_ls_wR_factor_ref 0.141
_reflns_number_gt 1571
_reflns_number_total 4846
_reflns_threshold_expression I>2\s(I)
_cod_data_source_file tk6158.cif
_cod_data_source_block I
_cod_original_cell_volume 1240.3(4)
_cod_database_code 2203662
_cod_database_fobs_code 2203662

loop_
_symmetry_equiv_pos_as_xyz
'x, y, z'
'-x, -y, -z'

loop_
_atom_site_label
_atom_site_fract_x
_atom_site_fract_y
_atom_site_fract_z
_atom_site_U_iso_or_equiv
_atom_site_adp_type
_atom_site_calc_flag
_atom_site_refinement_flags
_atom_site_occupancy
_atom_site_type_symbol
C1A 0.2699(5) 1.2870(4) -0.09350(13) 0.0655(8) Uani d . 1 C
C2A 0.0770(5) 1.3473(5) -0.09477(14) 0.0762(9) Uani d . 1 C
H2A 0.0048 1.3774 -0.0634 0.091 Uiso calc R 1 H
C3A -0.0092(5) 1.3632(5) -0.14253(16) 0.0901(11) Uani d . 1 C
H3A -0.1393 1.4035 -0.1432 0.108 Uiso calc R 1 H
C4A 0.0973(6) 1.3196(5) -0.18901(16) 0.0908(11) Uani d . 1 C
H4A 0.0392 1.3304 -0.2211 0.109 Uiso calc R 1 H
C5A 0.2882(6) 1.2605(5) -0.18784(14) 0.0879(10) Uani d . 1 C
H5A 0.3597 1.2310 -0.2193 0.106 Uiso calc R 1 H
C6A 0.3764(5) 1.2441(5) -0.14060(14) 0.0786(9) Uani d . 1 C
H6A 0.5068 1.2043 -0.1403 0.094 Uiso calc R 1 H
C7A 0.3617(4) 1.2703(4) -0.04273(13) 0.0642(8) Uani d . 1 C
C15A 0.7617(4) 1.2012(5) 0.03269(14) 0.0806(10) Uani d . 1 C
H15A 0.8540 1.2055 0.0030 0.121 Uiso calc R 1 H
H15B 0.7798 1.0772 0.0508 0.121 Uiso calc R 1 H
H15C 0.7775 1.2985 0.0568 0.121 Uiso calc R 1 H
C8A 0.3956(4) 1.2423(4) 0.04021(13) 0.0630(8) Uani d . 1 C
C9A 0.3569(5) 1.2233(4) 0.09763(13) 0.0679(8) Uani d . 1 C
C14A 0.4671(5) 1.2940(5) 0.13392(15) 0.0821(10) Uani d . 1 C
H14A 0.5718 1.3559 0.1220 0.099 Uiso calc R 1 H
C13A 0.4190(6) 1.2711(5) 0.18832(16) 0.0938(11) Uani d . 1 C
H13A 0.4934 1.3167 0.2126 0.113 Uiso calc R 1 H
C12A 0.2644(7) 1.1829(5) 0.20643(16) 0.0980(12) Uani d . 1 C
H12A 0.2331 1.1689 0.2427 0.118 Uiso calc R 1 H
C11A 0.1558(5) 1.1149(5) 0.17041(15) 0.0916(11) Uani d . 1 C
H11A 0.0500 1.0549 0.1824 0.110 Uiso calc R 1 H
C10A 0.2020(5) 1.1349(4) 0.11678(14) 0.0753(9) Uani d . 1 C
H10A 0.1269 1.0877 0.0930 0.090 Uiso calc R 1 H
N2A 0.5685(4) 1.2356(3) 0.01354(11) 0.0687(7) Uani d . 1 N
N1A 0.2604(3) 1.2658(3) 0.00543(10) 0.0663(7) Uani d . 1 N
N3A 0.5495(4) 1.2532(3) -0.04010(11) 0.0699(7) Uani d . 1 N
C1B 0.7810(4) 0.2702(5) 0.40323(13) 0.0643(8) Uani d . 1 C
C2B 0.8344(4) 0.0754(5) 0.40086(14) 0.0785(9) Uani d . 1 C
H2B 0.8596 0.0018 0.4319 0.094 Uiso calc R 1 H
C3B 0.8508(5) -0.0119(6) 0.35242(17) 0.0932(11) Uani d . 1 C
H3B 0.8856 -0.1439 0.3511 0.112 Uiso calc R 1 H
C4B 0.8157(5) 0.0962(7) 0.30668(17) 0.0968(12) Uani d . 1 C
H4B 0.8280 0.0381 0.2742 0.116 Uiso calc R 1 H
C5B 0.7625(5) 0.2904(7) 0.30881(15) 0.0928(11) Uani d . 1 C
H5B 0.7388 0.3637 0.2777 0.111 Uiso calc R 1 H
C6B 0.7439(4) 0.3780(5) 0.35700(14) 0.0786(9) Uani d . 1 C
H6B 0.7064 0.5095 0.3583 0.094 Uiso calc R 1 H
C7B 0.7650(4) 0.3623(5) 0.45508(13) 0.0648(8) Uani d . 1 C
C15B 0.7037(4) 0.7689(4) 0.53087(13) 0.0771(9) Uani d . 1 C
H15D 0.7068 0.8604 0.5013 0.116 Uiso calc R 1 H
H15E 0.8019 0.7856 0.5540 0.116 Uiso calc R 1 H
H15F 0.5815 0.7885 0.5501 0.116 Uiso calc R 1 H
C8B 0.7428(4) 0.4016(4) 0.53780(13) 0.0640(8) Uani d . 1 C
C9B 0.7286(4) 0.3659(4) 0.59516(13) 0.0658(8) Uani d . 1 C
C14B 0.8021(4) 0.4793(5) 0.63015(14) 0.0760(9) Uani d . 1 C
H14B 0.8620 0.5841 0.6170 0.091 Uiso calc R 1 H
C13B 0.7871(5) 0.4378(6) 0.68429(14) 0.0840(10) Uani d . 1 C
H13B 0.8369 0.5152 0.7072 0.101 Uiso calc R 1 H
C12B 0.7008(5) 0.2858(6) 0.70448(15) 0.0883(11) Uani d . 1 C
H12B 0.6910 0.2594 0.7410 0.106 Uiso calc R 1 H
C11B 0.6270(5) 0.1696(5) 0.67022(16) 0.0899(11) Uani d . 1 C
H11B 0.5686 0.0643 0.6837 0.108 Uiso calc R 1 H
C10B 0.6409(4) 0.2112(5) 0.61637(14) 0.0770(9) Uani d . 1 C
H10B 0.5903 0.1337 0.5937 0.092 Uiso calc R 1 H
N2B 0.7356(3) 0.5738(3) 0.51138(11) 0.0665(7) Uani d . 1 N
N1B 0.7618(3) 0.2627(3) 0.50276(11) 0.0672(7) Uani d . 1 N
N3B 0.7490(3) 0.5526(4) 0.45762(10) 0.0699(7) Uani d . 1 N

loop_
_atom_site_aniso_label
_atom_site_aniso_U_11
_atom_site_aniso_U_22
_atom_site_aniso_U_33
_atom_site_aniso_U_12
_atom_site_aniso_U_13
_atom_site_aniso_U_23
C1A 0.069(2) 0.0547(19) 0.073(2) -0.0103(16) -0.0069(17) 0.0032(16)
C2A 0.072(2) 0.077(2) 0.080(2) -0.0028(18) -0.0125(18) -0.0073(18)
C3A 0.079(2) 0.090(3) 0.100(3) 0.001(2) -0.019(2) -0.008(2)
C4A 0.105(3) 0.085(3) 0.086(3) -0.018(2) -0.024(2) -0.001(2)
C5A 0.090(3) 0.100(3) 0.076(3) -0.016(2) -0.003(2) -0.007(2)
C6A 0.075(2) 0.075(2) 0.085(3) -0.0090(18) -0.004(2) -0.0040(19)
C7A 0.062(2) 0.0548(19) 0.076(2) -0.0092(16) -0.0041(17) -0.0005(16)
C15A 0.060(2) 0.078(2) 0.107(3) -0.0066(17) -0.0203(18) -0.0076(19)
C8A 0.059(2) 0.0580(19) 0.072(2) -0.0089(16) -0.0064(17) 0.0000(16)
C9A 0.072(2) 0.0555(19) 0.076(2) -0.0083(17) -0.0080(18) -0.0018(17)
C14A 0.086(2) 0.073(2) 0.090(3) -0.0140(19) -0.018(2) -0.003(2)
C13A 0.114(3) 0.092(3) 0.079(3) -0.014(2) -0.026(2) -0.009(2)
C12A 0.132(4) 0.083(3) 0.079(3) -0.012(3) -0.007(3) -0.004(2)
C11A 0.103(3) 0.086(3) 0.086(3) -0.019(2) 0.011(2) -0.002(2)
C10A 0.078(2) 0.074(2) 0.074(2) -0.0132(19) -0.0033(18) -0.0067(18)
N2A 0.0598(17) 0.0617(16) 0.085(2) -0.0079(13) -0.0116(14) -0.0015(14)
N1A 0.0644(16) 0.0635(16) 0.0710(18) -0.0100(13) -0.0046(15) 0.0010(13)
N3A 0.0667(18) 0.0674(17) 0.076(2) -0.0116(14) -0.0037(14) -0.0007(14)
C1B 0.0560(18) 0.069(2) 0.069(2) -0.0115(16) -0.0025(15) -0.0035(18)
C2B 0.081(2) 0.077(2) 0.077(2) -0.0085(19) 0.0007(18) -0.0069(19)
C3B 0.096(3) 0.083(3) 0.101(3) -0.010(2) 0.006(2) -0.020(3)
C4B 0.092(3) 0.117(4) 0.085(3) -0.026(3) 0.000(2) -0.019(3)
C5B 0.095(3) 0.112(3) 0.076(3) -0.025(2) -0.013(2) -0.005(2)
C6B 0.075(2) 0.080(2) 0.084(3) -0.0127(18) -0.0136(18) -0.005(2)
C7B 0.0601(19) 0.062(2) 0.073(2) -0.0091(16) -0.0051(15) 0.0010(18)
C15B 0.085(2) 0.056(2) 0.091(3) -0.0087(17) -0.0053(18) -0.0078(17)
C8B 0.0585(19) 0.059(2) 0.075(2) -0.0056(16) -0.0057(16) -0.0038(19)
C9B 0.0558(18) 0.066(2) 0.076(2) -0.0096(16) -0.0024(16) -0.0034(18)
C14B 0.067(2) 0.077(2) 0.087(3) -0.0176(18) -0.0042(18) -0.005(2)
C13B 0.088(3) 0.091(3) 0.073(3) -0.009(2) -0.0106(19) -0.006(2)
C12B 0.077(2) 0.116(3) 0.071(2) -0.015(2) -0.0024(19) 0.005(2)
C11B 0.091(3) 0.092(3) 0.087(3) -0.019(2) -0.008(2) 0.016(2)
C10B 0.080(2) 0.072(2) 0.080(3) -0.0165(19) -0.0044(18) 0.0004(19)
N2B 0.0661(16) 0.0576(17) 0.0758(19) -0.0071(13) -0.0038(13) -0.0054(15)
N1B 0.0661(16) 0.0637(17) 0.0722(19) -0.0105(14) -0.0033(13) -0.0034(15)
N3B 0.0720(17) 0.0687(19) 0.0689(19) -0.0106(14) -0.0041(13) 0.0012(14)

loop_
_atom_type_symbol
_atom_type_description
_atom_type_scat_dispersion_real
_atom_type_scat_dispersion_imag
_atom_type_scat_source
C C 0.0033 0.0016 'International Tables Vol C Tables 4.2.6.8 and 6.1.1.4'
H H 0.0000 0.0000 'International Tables Vol C Tables 4.2.6.8 and 6.1.1.4'
N N 0.0061 0.0033 'International Tables Vol C Tables 4.2.6.8 and 6.1.1.4'

loop_
_geom_angle_atom_site_label_1
_geom_angle_atom_site_label_2
_geom_angle_atom_site_label_3
_geom_angle
C2A C1A C6A 119.4(3)
C2A C1A C7A 120.2(3)
C6A C1A C7A 120.4(3)
C1A C2A C3A 120.1(3)
C1A C2A H2A 119.9
C3A C2A H2A 119.9
C4A C3A C2A 120.1(4)
C4A C3A H3A 119.9
C2A C3A H3A 119.9
C5A C4A C3A 119.8(4)
C5A C4A H4A 120.1
C3A C4A H4A 120.1
C4A C5A C6A 120.8(3)
C4A C5A H5A 119.6
C6A C5A H5A 119.6
C5A C6A C1A 119.7(3)
C5A C6A H6A 120.1
C1A C6A H6A 120.1
N3A C7A N1A 114.8(3)
N3A C7A C1A 122.5(3)
N1A C7A C1A 122.7(3)
N2A C15A H15A 109.5
N2A C15A H15B 109.5
H15A C15A H15B 109.5
N2A C15A H15C 109.5
H15A C15A H15C 109.5
H15B C15A H15C 109.5
N1A C8A N2A 109.1(3)
N1A C8A C9A 123.9(3)
N2A C8A C9A 127.0(3)
C10A C9A C14A 118.5(3)
C10A C9A C8A 118.3(3)
C14A C9A C8A 123.1(3)
C9A C14A C13A 119.4(4)
C9A C14A H14A 120.3
C13A C14A H14A 120.3
C12A C13A C14A 121.1(4)
C12A C13A H13A 119.5
C14A C13A H13A 119.5
C13A C12A C11A 119.2(4)
C13A C12A H12A 120.4
C11A C12A H12A 120.4
C12A C11A C10A 120.5(4)
C12A C11A H11A 119.7
C10A C11A H11A 119.7
C11A C10A C9A 121.3(3)
C11A C10A H10A 119.3
C9A C10A H10A 119.3
C8A N2A N3A 110.6(2)
C8A N2A C15A 130.8(3)
N3A N2A C15A 118.5(3)
C8A N1A C7A 103.4(2)
C7A N3A N2A 102.1(2)
C2B C1B C6B 119.4(3)
C2B C1B C7B 120.0(3)
C6B C1B C7B 120.7(3)
C1B C2B C3B 120.3(3)
C1B C2B H2B 119.8
C3B C2B H2B 119.8
C4B C3B C2B 119.9(4)
C4B C3B H3B 120.0
C2B C3B H3B 120.0
C3B C4B C5B 120.0(4)
C3B C4B H4B 120.0
C5B C4B H4B 120.0
C4B C5B C6B 120.4(4)
C4B C5B H5B 119.8
C6B C5B H5B 119.8
C1B C6B C5B 120.0(3)
C1B C6B H6B 120.0
C5B C6B H6B 120.0
N3B C7B N1B 115.4(3)
N3B C7B C1B 121.0(3)
N1B C7B C1B 123.6(3)
N2B C15B H15D 109.5
N2B C15B H15E 109.5
H15D C15B H15E 109.5
N2B C15B H15F 109.5
H15D C15B H15F 109.5
H15E C15B H15F 109.5
N1B C8B N2B 109.3(3)
N1B C8B C9B 123.8(3)
N2B C8B C9B 126.9(3)
C10B C9B C14B 117.9(3)
C10B C9B C8B 119.3(3)
C14B C9B C8B 122.8(3)
C13B C14B C9B 120.6(3)
C13B C14B H14B 119.7
C9B C14B H14B 119.7
C12B C13B C14B 120.9(3)
C12B C13B H13B 119.6
C14B C13B H13B 119.6
C13B C12B C11B 119.6(4)
C13B C12B H12B 120.2
C11B C12B H12B 120.2
C10B C11B C12B 119.6(4)
C10B C11B H11B 120.2
C12B C11B H11B 120.2
C11B C10B C9B 121.5(3)
C11B C10B H10B 119.3
C9B C10B H10B 119.3
C8B N2B N3B 110.8(2)
C8B N2B C15B 130.8(3)
N3B N2B C15B 118.3(3)
C8B N1B C7B 103.0(2)
C7B N3B N2B 101.5(2)

loop_
_geom_bond_atom_site_label_1
_geom_bond_atom_site_label_2
_geom_bond_distance
_geom_bond_publ_flag
N2a N3a 1.367(3) y
N1a C7a 1.368(3) y
N1a C8a 1.333(3) y
N2a C8a 1.351(4) y
N2a C15a 1.469(3) y
N3a C7a 1.326(3) y
N2b N3b 1.368(3) y
N1b C7b 1.360(4) y
N1b C8b 1.339(3) y
N2b C8b 1.347(4) y
N2b C15b 1.465(3) y
N3b C7b 1.331(3) y
C1A C2A 1.379(4) ?
C1A C6A 1.388(4) ?
C1A C7A 1.470(4) ?
C2A C3A 1.382(4) ?
C2A H2A 0.9300 ?
C3A C4A 1.375(5) ?
C3A H3A 0.9300 ?
C4A C5A 1.364(5) ?
C4A H4A 0.9300 ?
C5A C6A 1.377(4) ?
C5A H5A 0.9300 ?
C6A H6A 0.9300 ?
C15A H15A 0.9600 ?
C15A H15B 0.9600 ?
C15A H15C 0.9600 ?
C8A C9A 1.458(4) ?
C9A C10A 1.375(4) ?
C9A C14A 1.394(4) ?
C14A C13A 1.397(5) ?
C14A H14A 0.9300 ?
C13A C12A 1.365(5) ?
C13A H13A 0.9300 ?
C12A C11A 1.373(5) ?
C12A H12A 0.9300 ?
C11A C10A 1.374(4) ?
C11A H11A 0.9300 ?
C10A H10A 0.9300 ?
C1B C2B 1.375(4) ?
C1B C6B 1.379(4) ?
C1B C7B 1.482(4) ?
C2B C3B 1.388(4) ?
C2B H2B 0.9300 ?
C3B C4B 1.368(5) ?
C3B H3B 0.9300 ?
C4B C5B 1.371(5) ?
C4B H4B 0.9300 ?
C5B C6B 1.382(4) ?
C5B H5B 0.9300 ?
C6B H6B 0.9300 ?
C15B H15D 0.9600 ?
C15B H15E 0.9600 ?
C15B H15F 0.9600 ?
C8B C9B 1.454(4) ?
C9B C10B 1.384(4) ?
C9B C14B 1.390(4) ?
C14B C13B 1.382(4) ?
C14B H14B 0.9300 ?
C13B C12B 1.356(5) ?
C13B H13B 0.9300 ?
C12B C11B 1.391(5) ?
C12B H12B 0.9300 ?
C11B C10B 1.374(4) ?
C11B H11B 0.9300 ?
C10B H10B 0.9300 ?

loop_
_geom_torsion_atom_site_label_1
_geom_torsion_atom_site_label_2
_geom_torsion_atom_site_label_3
_geom_torsion_atom_site_label_4
_geom_torsion
C6A C1A C2A C3A 0.5(5)
C7A C1A C2A C3A 179.9(3)
C1A C2A C3A C4A -0.3(5)
C2A C3A C4A C5A 0.0(6)
C3A C4A C5A C6A -0.1(6)
C4A C5A C6A C1A 0.4(5)
C2A C1A C6A C5A -0.6(5)
C7A C1A C6A C5A -180.0(3)
C2A C1A C7A N3A -165.3(3)
C6A C1A C7A N3A 14.1(4)
C2A C1A C7A N1A 16.5(4)
C6A C1A C7A N1A -164.1(3)
N1A C8A C9A C10A 32.5(4)
N2A C8A C9A C10A -146.1(3)
N1A C8A C9A C14A -146.2(3)
N2A C8A C9A C14A 35.3(5)
C10A C9A C14A C13A 0.8(5)
C8A C9A C14A C13A 179.4(3)
C9A C14A C13A C12A -0.8(5)
C14A C13A C12A C11A 0.3(6)
C13A C12A C11A C10A 0.2(5)
C12A C11A C10A C9A -0.2(5)
C14A C9A C10A C11A -0.3(5)
C8A C9A C10A C11A -179.0(3)
N1A C8A N2A N3A -0.5(3)
C9A C8A N2A N3A 178.2(3)
N1A C8A N2A C15A -176.1(3)
C9A C8A N2A C15A 2.6(5)
N2A C8A N1A C7A 0.7(3)
C9A C8A N1A C7A -178.1(3)
N3A C7A N1A C8A -0.6(3)
C1A C7A N1A C8A 177.6(3)
N1A C7A N3A N2A 0.3(3)
C1A C7A N3A N2A -177.9(2)
C8A N2A N3A C7A 0.1(3)
C15A N2A N3A C7A 176.3(2)
C6B C1B C2B C3B 0.0(5)
C7B C1B C2B C3B -179.6(3)
C1B C2B C3B C4B 0.7(5)
C2B C3B C4B C5B -0.7(6)
C3B C4B C5B C6B 0.0(6)
C2B C1B C6B C5B -0.7(5)
C7B C1B C6B C5B 178.9(3)
C4B C5B C6B C1B 0.7(5)
C2B C1B C7B N3B 167.3(3)
C6B C1B C7B N3B -12.3(4)
C2B C1B C7B N1B -14.0(4)
C6B C1B C7B N1B 166.4(3)
N1B C8B C9B C10B -32.4(4)
N2B C8B C9B C10B 146.2(3)
N1B C8B C9B C14B 146.6(3)
N2B C8B C9B C14B -34.8(4)
C10B C9B C14B C13B -0.1(5)
C8B C9B C14B C13B -179.1(3)
C9B C14B C13B C12B 0.1(5)
C14B C13B C12B C11B 0.3(5)
C13B C12B C11B C10B -0.6(5)
C12B C11B C10B C9B 0.6(5)
C14B C9B C10B C11B -0.2(5)
C8B C9B C10B C11B 178.8(3)
N1B C8B N2B N3B 0.3(3)
C9B C8B N2B N3B -178.5(3)
N1B C8B N2B C15B 175.6(3)
C9B C8B N2B C15B -3.2(5)
N2B C8B N1B C7B -0.1(3)
C9B C8B N1B C7B 178.8(3)
N3B C7B N1B C8B -0.1(3)
C1B C7B N1B C8B -178.9(3)
N1B C7B N3B N2B 0.3(3)
C1B C7B N3B N2B 179.1(2)
C8B N2B N3B C7B -0.4(3)
C15B N2B N3B C7B -176.3(2)

loop_
_cod_related_entry_id
_cod_related_entry_database
_cod_related_entry_code
1 ChemSpider 3777942
